data_4329159
loop_
_publ_author_name
'Rangasamy Loganathan'
'Sethu Ramakrishnan'
'Eringathodi Suresh'
'Anvarbatcha Riyasdeen'
'Mohamad Abdulkadhar Akbarsha'
'Mallayan Palaniandavar'

_publ_section_title
;
 Mixed Ligand Copper(II) Complexes of
 N,N-Bis(benzimidazol-2-ylmethyl)amine (BBA) with Diimine Co-Ligands:
 Efficient Chemical Nuclease and Protease Activities and Cytotoxicity
;
_journal_name_full 'Inorganic Chemistry'
_journal_page_first 5512
_journal_page_last 5532
_journal_paper_doi 10.1021/ic2017177
_journal_volume 51
_journal_year 2012
_chemical_formula_sum 'C34 H39 Cl2 Cu N7 O10'
_chemical_formula_weight 840.16
_chemical_name_systematic
; 
 ? 
;
_space_group_IT_number 14
_symmetry_cell_setting monoclinic
_symmetry_space_group_name_Hall '-P 2yn'
_symmetry_space_group_name_H-M 'P 1 21/n 1'
_atom_sites_solution_hydrogens geom
_atom_sites_solution_primary direct
_atom_sites_solution_secondary difmap
_audit_creation_method SHELXL-97
_cell_angle_alpha 90.00
_cell_angle_beta 107.5180(10)
_cell_angle_gamma 90.00
_cell_formula_units_Z 4
_cell_length_a 13.3357(4)
_cell_length_b 17.1139(5)
_cell_length_c 17.4396(5)
_cell_measurement_reflns_used 2213
_cell_measurement_temperature 296(2)
_cell_measurement_theta_max 24.45
_cell_measurement_theta_min 2.45
_cell_volume 3795.58(19)
_computing_cell_refinement 'BRUKER SMART'
_computing_data_collection 'BRUKER SMART'
_computing_data_reduction 'BRUKER SAINT'
_computing_molecular_graphics ORTEP
_computing_structure_refinement 'SHELXL-97 (Sheldrick, 1997)'
_computing_structure_solution 'SHELXS-97 (Sheldrick, 1990)'
_diffrn_ambient_temperature 296(2)
_diffrn_measured_fraction_theta_full 0.963
_diffrn_measured_fraction_theta_max 0.963
_diffrn_measurement_device_type 'BRUKER SMART APEX CCD DIFFRACTOMETER'
_diffrn_measurement_method 'OMEGA-PHI SCAN'
_diffrn_radiation_monochromator graphite
_diffrn_radiation_source 'fine-focus sealed tube'
_diffrn_radiation_type MoK\a
_diffrn_radiation_wavelength 0.71073
_diffrn_reflns_av_R_equivalents 0.0453
_diffrn_reflns_av_sigmaI/netI 0.0412
_diffrn_reflns_limit_h_max 15
_diffrn_reflns_limit_h_min -16
_diffrn_reflns_limit_k_max 19
_diffrn_reflns_limit_k_min -21
_diffrn_reflns_limit_l_max 21
_diffrn_reflns_limit_l_min -19
_diffrn_reflns_number 37872
_diffrn_reflns_theta_full 26.28
_diffrn_reflns_theta_max 26.28
_diffrn_reflns_theta_min 1.70
_exptl_absorpt_coefficient_mu 0.781
_exptl_absorpt_correction_T_max 0.9190
_exptl_absorpt_correction_T_min 0.8227
_exptl_absorpt_correction_type multi-scan
_exptl_absorpt_process_details 'BRUKER SADABS'
_exptl_crystal_colour 'WINE RED'
_exptl_crystal_density_diffrn 1.470
_exptl_crystal_description PLATES
_exptl_crystal_F_000 1740
_exptl_crystal_size_max 0.26
_exptl_crystal_size_mid 0.14
_exptl_crystal_size_min 0.11
_refine_diff_density_max 1.179
_refine_diff_density_min -0.611
_refine_diff_density_rms 0.074
_refine_ls_extinction_method none
_refine_ls_goodness_of_fit_ref 1.028
_refine_ls_hydrogen_treatment mixed
_refine_ls_matrix_type full
_refine_ls_number_parameters 498
_refine_ls_number_reflns 7662
_refine_ls_number_restraints 3
_refine_ls_restrained_S_all 1.028
_refine_ls_R_factor_all 0.0863
_refine_ls_R_factor_gt 0.0556
_refine_ls_shift/su_max 0.010
_refine_ls_shift/su_mean 0.000
_refine_ls_structure_factor_coef Fsqd
_refine_ls_weighting_details 'calc w=1/[\s^2^(Fo^2^)+(0.0907P)^2^+3.5060P] where P=(Fo^2^+2Fc^2^)/3'
_refine_ls_weighting_scheme calc
_refine_ls_wR_factor_gt 0.1499
_refine_ls_wR_factor_ref 0.1723
_reflns_number_gt 5249
_reflns_number_total 7662
_reflns_threshold_expression >2sigma(I)
_cod_data_source_file ic2017177_si_003.cif
_cod_data_source_block dmp
_cod_database_code 4329159

loop_
_symmetry_equiv_pos_as_xyz
'x, y, z'
'-x+1/2, y+1/2, -z+1/2'
'-x, -y, -z'
'x-1/2, -y-1/2, z-1/2'

loop_
_atom_site_label
_atom_site_type_symbol
_atom_site_fract_x
_atom_site_fract_y
_atom_site_fract_z
_atom_site_U_iso_or_equiv
_atom_site_adp_type
_atom_site_occupancy
_atom_site_calc_flag
_atom_site_refinement_flags
Cu1 Cu 0.32698(3) 0.19441(3) 0.08962(2) 0.03973(16) Uani 1 d .
Cl1 Cl 0.75621(9) 0.23998(8) 0.18930(7) 0.0689(3) Uani 1 d .
Cl2 Cl 0.72119(7) 0.48174(6) 0.43567(6) 0.0504(3) Uani 1 d .
O1 O 0.8028(3) 0.5288(2) 0.4855(2) 0.0757(9) Uani 1 d .
O2 O 0.7561(3) 0.4547(2) 0.3692(2) 0.0849(11) Uani 1 d .
O3 O 0.6273(3) 0.5219(2) 0.4052(3) 0.1033(14) Uani 1 d .
O4 O 0.7044(3) 0.4137(2) 0.4770(2) 0.0924(12) Uani 1 d .
O5 O 0.6920(5) 0.2750(4) 0.1188(3) 0.157(2) Uani 1 d .
O6 O 0.6975(4) 0.1791(2) 0.2108(3) 0.1048(14) Uani 1 d .
O7 O 0.7654(6) 0.2981(4) 0.2473(3) 0.171(3) Uani 1 d .
O8 O 0.8425(7) 0.2200(6) 0.1795(8) 0.315(7) Uani 1 d .
O9 O 0.8352(4) 1.0019(3) 0.4358(4) 0.141(2) Uani 1 d .
O1W O 0.4850(3) 0.3771(2) 0.0137(3) 0.0963(12) Uani 1 d D
N1 N 0.4080(2) 0.09684(17) 0.12438(17) 0.0402(7) Uani 1 d .
N2 N 0.5467(2) 0.02649(19) 0.1251(2) 0.0510(8) Uani 1 d .
H2C H 0.6024 0.0122 0.1139 0.061 Uiso 1 calc R
N3 N 0.4293(2) 0.20839(18) 0.02211(18) 0.0461(8) Uani 1 d D
N4 N 0.2408(2) 0.26493(18) 0.00514(18) 0.0435(7) Uani 1 d .
N5 N 0.2039(3) 0.3039(2) -0.1202(2) 0.0564(9) Uani 1 d .
H5C H 0.2104 0.3104 -0.1674 0.068 Uiso 1 calc R
N6 N 0.4014(2) 0.26875(19) 0.19472(18) 0.0452(7) Uani 1 d .
N7 N 0.2248(2) 0.18351(17) 0.15352(17) 0.0384(7) Uani 1 d .
C1 C 0.4134(3) 0.0328(2) 0.1755(2) 0.0431(8) Uani 1 d .
C2 C 0.3486(3) 0.0085(3) 0.2196(2) 0.0547(10) Uani 1 d .
H2A H 0.2886 0.0366 0.2187 0.066 Uiso 1 calc R
C3 C 0.3754(4) -0.0583(3) 0.2646(3) 0.0681(13) Uani 1 d .
H3A H 0.3326 -0.0756 0.2944 0.082 Uiso 1 calc R
C4 C 0.4656(4) -0.1009(3) 0.2666(3) 0.0710(13) Uani 1 d .
H4 H 0.4818 -0.1456 0.2982 0.085 Uiso 1 calc R
C5 C 0.5310(4) -0.0782(3) 0.2229(3) 0.0651(12) Uani 1 d .
H5A H 0.5912 -0.1062 0.2242 0.078 Uiso 1 calc R
C6 C 0.5020(3) -0.0113(2) 0.1767(2) 0.0486(9) Uani 1 d .
C7 C 0.4883(3) 0.0889(2) 0.0959(2) 0.0419(8) Uani 1 d .
C8 C 0.5051(3) 0.1437(2) 0.0346(2) 0.0495(9) Uani 1 d .
H8A H 0.5762 0.1641 0.0526 0.059 Uiso 1 calc R
H8B H 0.4959 0.1162 -0.0157 0.059 Uiso 1 calc R
C9 C 0.3679(3) 0.2230(2) -0.0617(2) 0.0483(9) Uani 1 d .
H9A H 0.3501 0.1740 -0.0907 0.058 Uiso 1 calc R
H9B H 0.4078 0.2547 -0.0882 0.058 Uiso 1 calc R
C10 C 0.2705(3) 0.2648(2) -0.0598(2) 0.0433(8) Uani 1 d .
C11 C 0.1230(3) 0.3319(3) -0.0944(3) 0.0549(10) Uani 1 d .
C12 C 0.0352(4) 0.3755(3) -0.1308(3) 0.0776(15) Uani 1 d .
H12 H 0.0197 0.3914 -0.1841 0.093 Uiso 1 calc R
C13 C -0.0285(4) 0.3943(4) -0.0853(4) 0.0908(18) Uani 1 d .
H13 H -0.0891 0.4231 -0.1084 0.109 Uiso 1 calc R
C14 C -0.0052(4) 0.3716(3) -0.0048(4) 0.0850(16) Uani 1 d .
H14 H -0.0496 0.3867 0.0247 0.102 Uiso 1 calc R
C15 C 0.0822(4) 0.3275(3) 0.0314(3) 0.0642(12) Uani 1 d .
H15 H 0.0970 0.3116 0.0847 0.077 Uiso 1 calc R
C16 C 0.1471(3) 0.3074(2) -0.0137(2) 0.0472(9) Uani 1 d .
C17 C 0.1355(3) 0.1437(3) 0.1299(3) 0.0533(10) Uani 1 d .
H17 H 0.1180 0.1177 0.0808 0.064 Uiso 1 calc R
C18 C 0.0674(3) 0.1394(3) 0.1761(3) 0.0673(12) Uani 1 d .
H18 H 0.0043 0.1122 0.1575 0.081 Uiso 1 calc R
C19 C 0.0938(4) 0.1756(3) 0.2493(3) 0.0669(13) Uani 1 d .
H19 H 0.0487 0.1725 0.2808 0.080 Uiso 1 calc R
C20 C 0.1885(3) 0.2174(3) 0.2774(2) 0.0506(10) Uani 1 d .
C21 C 0.2508(3) 0.2204(2) 0.2252(2) 0.0386(8) Uani 1 d .
C22 C 0.2218(4) 0.2563(3) 0.3541(2) 0.0612(12) Uani 1 d .
C23 C 0.3146(4) 0.2966(3) 0.3765(2) 0.0641(12) Uani 1 d .
C24 C 0.3775(3) 0.3025(3) 0.3233(2) 0.0547(10) Uani 1 d .
C25 C 0.3463(3) 0.2650(2) 0.2481(2) 0.0405(8) Uani 1 d .
C26 C 0.4724(4) 0.3457(3) 0.3405(3) 0.0755(14) Uani 1 d .
H26 H 0.4971 0.3722 0.3891 0.091 Uiso 1 calc R
C27 C 0.5269(4) 0.3486(3) 0.2870(3) 0.0777(15) Uani 1 d .
H27 H 0.5894 0.3767 0.2986 0.093 Uiso 1 calc R
C28 C 0.4895(3) 0.3093(3) 0.2145(3) 0.0595(11) Uani 1 d .
H28 H 0.5282 0.3116 0.1782 0.071 Uiso 1 calc R
C29 C 0.1497(5) 0.2532(4) 0.4069(3) 0.096(2) Uani 1 d .
H29A H 0.1907 0.2441 0.4617 0.144 Uiso 1 calc R
H29B H 0.0998 0.2116 0.3891 0.144 Uiso 1 calc R
H29C H 0.1129 0.3019 0.4033 0.144 Uiso 1 calc R
C30 C 0.3552(5) 0.3355(4) 0.4590(3) 0.108(2) Uani 1 d .
H30A H 0.3104 0.3218 0.4909 0.162 Uiso 1 calc R
H30B H 0.3552 0.3912 0.4525 0.162 Uiso 1 calc R
H30C H 0.4255 0.3179 0.4854 0.162 Uiso 1 calc R
C31 C 0.8957(11) 1.0340(6) 0.3238(6) 0.177(4) Uani 1 d .
H31A H 0.9055 1.0870 0.3427 0.265 Uiso 1 calc R
H31B H 0.8818 1.0333 0.2665 0.265 Uiso 1 calc R
H31C H 0.9582 1.0045 0.3487 0.265 Uiso 1 calc R
C32 C 0.8081(8) 1.0000(5) 0.3441(6) 0.150(4) Uani 1 d .
H32A H 0.7968 0.9466 0.3248 0.179 Uiso 1 calc R
H32B H 0.7445 1.0297 0.3198 0.179 Uiso 1 calc R
C33 C 0.7606(8) 0.9751(7) 0.4708(13) 0.268(12) Uani 1 d .
H33A H 0.7502 0.9193 0.4621 0.322 Uiso 1 calc R
H33B H 0.6938 1.0011 0.4468 0.322 Uiso 1 calc R
C34 C 0.8007(13) 0.9928(10) 0.5622(10) 0.250(10) Uani 1 d .
H34A H 0.8706 0.9724 0.5842 0.374 Uiso 1 calc R
H34B H 0.7549 0.9688 0.5884 0.374 Uiso 1 calc R
H34C H 0.8017 1.0483 0.5705 0.374 Uiso 1 calc R
H1WA H 0.555(2) 0.352(3) 0.037(3) 0.078(16) Uiso 1 d D
H1WB H 0.533(3) 0.4190(18) 0.029(2) 0.050 Uiso 1 d D
H3C H 0.4697 0.2540 0.0400 0.055 Uiso 1 d D

loop_
_atom_site_aniso_label
_atom_site_aniso_U_11
_atom_site_aniso_U_22
_atom_site_aniso_U_33
_atom_site_aniso_U_23
_atom_site_aniso_U_13
_atom_site_aniso_U_12
Cu1 0.0394(3) 0.0488(3) 0.0333(2) 0.00022(19) 0.01440(18) 0.0060(2)
Cl1 0.0658(7) 0.0864(9) 0.0584(7) -0.0084(6) 0.0243(5) -0.0104(6)
Cl2 0.0441(5) 0.0534(6) 0.0494(5) 0.0051(4) 0.0075(4) -0.0002(4)
O1 0.067(2) 0.077(2) 0.075(2) -0.0108(18) 0.0076(17) -0.0210(17)
O2 0.085(2) 0.099(3) 0.081(2) -0.028(2) 0.040(2) -0.025(2)
O3 0.066(2) 0.095(3) 0.126(3) -0.009(2) -0.006(2) 0.030(2)
O4 0.084(2) 0.104(3) 0.078(2) 0.037(2) 0.0066(19) -0.029(2)
O5 0.204(6) 0.169(5) 0.084(3) 0.041(4) 0.024(4) -0.038(5)
O6 0.136(4) 0.091(3) 0.086(3) -0.002(2) 0.032(3) -0.039(3)
O7 0.235(7) 0.191(6) 0.101(4) -0.053(4) 0.072(4) -0.134(5)
O8 0.187(8) 0.272(10) 0.57(2) 0.129(12) 0.247(11) 0.117(7)
O9 0.090(3) 0.106(4) 0.197(6) 0.004(4) 0.000(4) -0.009(3)
O1W 0.090(3) 0.073(2) 0.117(3) 0.001(2) 0.017(3) -0.017(2)
N1 0.0387(16) 0.0459(17) 0.0355(15) -0.0041(13) 0.0101(12) 0.0013(13)
N2 0.0397(17) 0.054(2) 0.057(2) -0.0056(17) 0.0114(15) 0.0110(15)
N3 0.0485(18) 0.0520(19) 0.0416(17) -0.0014(14) 0.0194(14) 0.0001(15)
N4 0.0479(18) 0.0433(17) 0.0416(17) -0.0013(14) 0.0170(14) 0.0060(14)
N5 0.062(2) 0.070(2) 0.0391(18) 0.0118(17) 0.0178(16) 0.0088(18)
N6 0.0396(16) 0.0536(19) 0.0440(17) -0.0068(15) 0.0151(14) -0.0031(15)
N7 0.0313(14) 0.0462(17) 0.0368(15) 0.0000(13) 0.0088(12) 0.0017(13)
C1 0.043(2) 0.042(2) 0.0390(19) -0.0049(16) 0.0045(16) 0.0000(16)
C2 0.052(2) 0.059(3) 0.052(2) 0.004(2) 0.0146(19) 0.001(2)
C3 0.076(3) 0.063(3) 0.066(3) 0.013(2) 0.022(2) -0.004(3)
C4 0.091(4) 0.055(3) 0.063(3) 0.014(2) 0.016(3) 0.004(3)
C5 0.068(3) 0.050(3) 0.068(3) 0.000(2) 0.008(2) 0.014(2)
C6 0.048(2) 0.048(2) 0.046(2) -0.0042(18) 0.0073(17) 0.0042(18)
C7 0.0370(18) 0.046(2) 0.0417(19) -0.0096(17) 0.0095(15) 0.0002(16)
C8 0.042(2) 0.062(3) 0.048(2) -0.0046(19) 0.0181(17) 0.0058(19)
C9 0.052(2) 0.057(2) 0.040(2) -0.0008(18) 0.0206(17) 0.0020(19)
C10 0.052(2) 0.041(2) 0.0373(19) 0.0010(16) 0.0140(17) -0.0011(17)
C11 0.054(2) 0.056(2) 0.053(2) 0.008(2) 0.0140(19) 0.007(2)
C12 0.069(3) 0.089(4) 0.067(3) 0.031(3) 0.009(3) 0.021(3)
C13 0.074(3) 0.107(4) 0.089(4) 0.031(3) 0.021(3) 0.044(3)
C14 0.077(3) 0.101(4) 0.086(4) 0.018(3) 0.039(3) 0.042(3)
C15 0.068(3) 0.070(3) 0.059(3) 0.009(2) 0.025(2) 0.023(2)
C16 0.050(2) 0.044(2) 0.047(2) 0.0017(18) 0.0136(17) 0.0058(18)
C17 0.042(2) 0.061(3) 0.054(2) -0.007(2) 0.0093(18) -0.0019(19)
C18 0.042(2) 0.084(3) 0.077(3) 0.000(3) 0.020(2) -0.011(2)
C19 0.053(3) 0.092(4) 0.067(3) 0.002(3) 0.034(2) -0.003(2)
C20 0.044(2) 0.068(3) 0.045(2) 0.0027(19) 0.0198(17) 0.0103(19)
C21 0.0354(18) 0.049(2) 0.0323(17) 0.0002(16) 0.0111(14) 0.0092(16)
C22 0.059(3) 0.087(3) 0.044(2) -0.003(2) 0.025(2) 0.017(2)
C23 0.071(3) 0.083(3) 0.040(2) -0.014(2) 0.019(2) 0.015(3)
C24 0.052(2) 0.064(3) 0.045(2) -0.016(2) 0.0103(18) 0.005(2)
C25 0.0380(19) 0.047(2) 0.0376(18) -0.0059(16) 0.0128(15) 0.0043(16)
C26 0.067(3) 0.084(4) 0.070(3) -0.037(3) 0.013(3) -0.014(3)
C27 0.059(3) 0.089(4) 0.083(3) -0.031(3) 0.018(3) -0.031(3)
C28 0.047(2) 0.071(3) 0.063(3) -0.014(2) 0.021(2) -0.016(2)
C29 0.099(4) 0.142(6) 0.066(3) -0.010(3) 0.054(3) 0.014(4)
C30 0.113(5) 0.149(6) 0.062(3) -0.053(4) 0.026(3) -0.003(4)
C31 0.230(12) 0.157(9) 0.111(7) -0.010(6) 0.001(8) -0.013(9)
C32 0.142(8) 0.089(5) 0.148(8) -0.023(5) -0.063(7) 0.001(5)
C33 0.076(6) 0.104(7) 0.62(4) 0.099(15) 0.096(13) 0.000(5)
C34 0.221(17) 0.245(17) 0.36(2) 0.112(18) 0.204(17) 0.030(13)

loop_
_atom_type_symbol
_atom_type_description
_atom_type_scat_dispersion_real
_atom_type_scat_dispersion_imag
_atom_type_scat_source
C C 0.0033 0.0016 'International Tables Vol C Tables 4.2.6.8 and 6.1.1.4'
H H 0.0000 0.0000 'International Tables Vol C Tables 4.2.6.8 and 6.1.1.4'
N N 0.0061 0.0033 'International Tables Vol C Tables 4.2.6.8 and 6.1.1.4'
O O 0.0106 0.0060 'International Tables Vol C Tables 4.2.6.8 and 6.1.1.4'
Cl Cl 0.1484 0.1585 'International Tables Vol C Tables 4.2.6.8 and 6.1.1.4'
Cu Cu 0.3201 1.2651 'International Tables Vol C Tables 4.2.6.8 and 6.1.1.4'

loop_
_geom_angle_atom_site_label_1
_geom_angle_atom_site_label_2
_geom_angle_atom_site_label_3
_geom_angle
N4 Cu1 N1 151.77(12)
N4 Cu1 N7 97.50(12)
N1 Cu1 N7 98.64(12)
N4 Cu1 N3 80.82(12)
N1 Cu1 N3 83.06(12)
N7 Cu1 N3 178.28(12)
N4 Cu1 N6 106.35(13)
N1 Cu1 N6 99.46(12)
N7 Cu1 N6 78.65(11)
N3 Cu1 N6 101.40(12)
O8 Cl1 O7 114.0(7)
O8 Cl1 O5 109.8(6)
O7 Cl1 O5 103.2(4)
O8 Cl1 O6 115.8(5)
O7 Cl1 O6 105.4(3)
O5 Cl1 O6 107.7(3)
O3 Cl2 O1 113.0(2)
O3 Cl2 O4 109.8(3)
O1 Cl2 O4 111.2(2)
O3 Cl2 O2 108.8(3)
O1 Cl2 O2 107.4(2)
O4 Cl2 O2 106.3(2)
C33 O9 C32 118.4(9)
H1WA O1W H1WB 74(3)
C7 N1 C1 105.5(3)
C7 N1 Cu1 113.7(2)
C1 N1 Cu1 140.6(2)
C7 N2 C6 107.9(3)
C7 N2 H2C 126.0
C6 N2 H2C 126.0
C9 N3 C8 115.4(3)
C9 N3 Cu1 108.8(2)
C8 N3 Cu1 111.8(2)
C9 N3 H3C 106.2(3)
C8 N3 H3C 105.9(3)
Cu1 N3 H3C 108.4(2)
C10 N4 C16 106.2(3)
C10 N4 Cu1 112.6(2)
C16 N4 Cu1 140.3(3)
C10 N5 C11 108.5(3)
C10 N5 H5C 125.8
C11 N5 H5C 125.8
C28 N6 C25 118.2(3)
C28 N6 Cu1 131.5(3)
C25 N6 Cu1 110.1(2)
C17 N7 C21 118.9(3)
C17 N7 Cu1 124.8(3)
C21 N7 Cu1 116.3(2)
C2 C1 C6 119.8(4)
C2 C1 N1 131.9(4)
C6 C1 N1 108.3(3)
C3 C2 C1 118.0(4)
C3 C2 H2A 121.0
C1 C2 H2A 121.0
C2 C3 C4 121.5(4)
C2 C3 H3A 119.2
C4 C3 H3A 119.2
C5 C4 C3 121.5(4)
C5 C4 H4 119.2
C3 C4 H4 119.2
C4 C5 C6 116.3(4)
C4 C5 H5A 121.9
C6 C5 H5A 121.9
N2 C6 C5 131.7(4)
N2 C6 C1 105.5(3)
C5 C6 C1 122.8(4)
N1 C7 N2 112.8(3)
N1 C7 C8 121.5(3)
N2 C7 C8 125.7(3)
N3 C8 C7 109.6(3)
N3 C8 H8A 109.8
C7 C8 H8A 109.8
N3 C8 H8B 109.8
C7 C8 H8B 109.8
H8A C8 H8B 108.2
N3 C9 C10 106.7(3)
N3 C9 H9A 110.4
C10 C9 H9A 110.4
N3 C9 H9B 110.4
C10 C9 H9B 110.4
H9A C9 H9B 108.6
N4 C10 N5 112.4(3)
N4 C10 C9 120.8(3)
N5 C10 C9 126.8(3)
C12 C11 N5 133.0(4)
C12 C11 C16 122.0(4)
N5 C11 C16 104.9(3)
C13 C12 C11 116.9(5)
C13 C12 H12 121.5
C11 C12 H12 121.5
C12 C13 C14 122.0(5)
C12 C13 H13 119.0
C14 C13 H13 119.0
C15 C14 C13 121.1(5)
C15 C14 H14 119.5
C13 C14 H14 119.5
C14 C15 C16 117.8(4)
C14 C15 H15 121.1
C16 C15 H15 121.1
C15 C16 N4 131.8(4)
C15 C16 C11 120.2(4)
N4 C16 C11 108.0(3)
N7 C17 C18 122.1(4)
N7 C17 H17 119.0
C18 C17 H17 119.0
C19 C18 C17 119.3(4)
C19 C18 H18 120.4
C17 C18 H18 120.4
C18 C19 C20 120.6(4)
C18 C19 H19 119.7
C20 C19 H19 119.7
C19 C20 C21 115.9(4)
C19 C20 C22 123.6(4)
C21 C20 C22 120.5(4)
N7 C21 C20 123.1(3)
N7 C21 C25 117.7(3)
C20 C21 C25 119.2(3)
C23 C22 C20 119.8(4)
C23 C22 C29 122.0(4)
C20 C22 C29 118.2(4)
C22 C23 C24 120.6(4)
C22 C23 C30 121.4(4)
C24 C23 C30 118.0(5)
C25 C24 C26 115.5(4)
C25 C24 C23 120.4(4)
C26 C24 C23 124.1(4)
N6 C25 C24 123.5(3)
N6 C25 C21 117.1(3)
C24 C25 C21 119.5(3)
C27 C26 C24 120.4(4)
C27 C26 H26 119.8
C24 C26 H26 119.8
C26 C27 C28 119.6(4)
C26 C27 H27 120.2
C28 C27 H27 120.2
N6 C28 C27 122.8(4)
N6 C28 H28 118.6
C27 C28 H28 118.6
C22 C29 H29A 109.5
C22 C29 H29B 109.5
H29A C29 H29B 109.5
C22 C29 H29C 109.5
H29A C29 H29C 109.5
H29B C29 H29C 109.5
C23 C30 H30A 109.5
C23 C30 H30B 109.5
H30A C30 H30B 109.5
C23 C30 H30C 109.5
H30A C30 H30C 109.5
H30B C30 H30C 109.5
C32 C31 H31A 109.5
C32 C31 H31B 109.5
H31A C31 H31B 109.5
C32 C31 H31C 109.5
H31A C31 H31C 109.5
H31B C31 H31C 109.5
C31 C32 O9 107.1(7)
C31 C32 H32A 110.3
O9 C32 H32A 110.3
C31 C32 H32B 110.3
O9 C32 H32B 110.3
H32A C32 H32B 108.6
O9 C33 C34 108.3(10)
O9 C33 H33A 110.0
C34 C33 H33A 110.0
O9 C33 H33B 110.0
C34 C33 H33B 110.0
H33A C33 H33B 108.4
C33 C34 H34A 109.5
C33 C34 H34B 109.5
H34A C34 H34B 109.5
C33 C34 H34C 109.5
H34A C34 H34C 109.5
H34B C34 H34C 109.5

loop_
_geom_bond_atom_site_label_1
_geom_bond_atom_site_label_2
_geom_bond_distance
Cu1 N4 1.982(3)
Cu1 N1 1.982(3)
Cu1 N7 2.011(3)
Cu1 N3 2.067(3)
Cu1 N6 2.206(3)
Cl1 O8 1.261(6)
Cl1 O7 1.398(5)
Cl1 O5 1.404(5)
Cl1 O6 1.420(4)
Cl2 O3 1.386(4)
Cl2 O1 1.421(3)
Cl2 O4 1.422(3)
Cl2 O2 1.449(3)
O9 C33 1.393(14)
O9 C32 1.530(10)
O1W H1WA 0.989(19)
O1W H1WB 0.948(19)
N1 C7 1.315(4)
N1 C1 1.401(5)
N2 C7 1.330(5)
N2 C6 1.381(5)
N2 H2C 0.8600
N3 C9 1.466(5)
N3 C8 1.470(5)
N3 H3C 0.947(3)
N4 C10 1.307(4)
N4 C16 1.397(5)
N5 C10 1.336(5)
N5 C11 1.374(5)
N5 H5C 0.8600
N6 C28 1.319(5)
N6 C25 1.350(4)
N7 C17 1.326(5)
N7 C21 1.350(4)
C1 C2 1.382(5)
C1 C6 1.396(5)
C2 C3 1.371(6)
C2 H2A 0.9300
C3 C4 1.398(7)
C3 H3A 0.9300
C4 C5 1.374(7)
C4 H4 0.9300
C5 C6 1.387(6)
C5 H5A 0.9300
C7 C8 1.489(5)
C8 H8A 0.9700
C8 H8B 0.9700
C9 C10 1.493(5)
C9 H9A 0.9700
C9 H9B 0.9700
C11 C12 1.372(6)
C11 C16 1.410(6)
C12 C13 1.365(7)
C12 H12 0.9300
C13 C14 1.398(8)
C13 H13 0.9300
C14 C15 1.372(6)
C14 H14 0.9300
C15 C16 1.377(6)
C15 H15 0.9300
C17 C18 1.387(6)
C17 H17 0.9300
C18 C19 1.366(7)
C18 H18 0.9300
C19 C20 1.405(6)
C19 H19 0.9300
C20 C21 1.406(5)
C20 C22 1.440(6)
C21 C25 1.435(5)
C22 C23 1.367(7)
C22 C29 1.519(6)
C23 C24 1.429(6)
C23 C30 1.529(6)
C24 C25 1.405(5)
C24 C26 1.418(6)
C26 C27 1.346(7)
C26 H26 0.9300
C27 C28 1.385(6)
C27 H27 0.9300
C28 H28 0.9300
C29 H29A 0.9600
C29 H29B 0.9600
C29 H29C 0.9600
C30 H30A 0.9600
C30 H30B 0.9600
C30 H30C 0.9600
C31 C32 1.443(13)
C31 H31A 0.9600
C31 H31B 0.9600
C31 H31C 0.9600
C32 H32A 0.9700
C32 H32B 0.9700
C33 C34 1.55(2)
C33 H33A 0.9700
C33 H33B 0.9700
C34 H34A 0.9600
C34 H34B 0.9600
C34 H34C 0.9600
